data_7017373
loop_
_publ_author_name
'Kopylovich, Maximilian N.'
'Mahmudov, Kamran T.'
'Guedes da Silva, M F\'atima C'
'Kirillov, Alexander M.'
'Pombeiro, Armando J. L.'

_publ_section_title
;
 Unusual shift of a nitro group in a phenylhydrazo-\b-diketone.
;
_journal_issue 46
_journal_name_full 'Dalton transactions (Cambridge, England : 2003)'
_journal_page_first 12472
_journal_page_last 12478
_journal_paper_doi 10.1039/c1dt11209k
_journal_volume 40
_journal_year 2011
_chemical_formula_moiety 'C11 H9 K N4 O7'
_chemical_formula_sum 'C11 H9 K N4 O7'
_chemical_formula_weight 348.32
_chemical_name_systematic
;
?
;
_space_group_IT_number 14
_symmetry_cell_setting monoclinic
_symmetry_space_group_name_Hall '-P 2ybc'
_symmetry_space_group_name_H-M 'P 1 21/c 1'
_atom_sites_solution_hydrogens geom
_atom_sites_solution_primary direct
_atom_sites_solution_secondary difmap
_audit_creation_method SHELXL-97
_cell_angle_alpha 90.00
_cell_angle_beta 102.459(5)
_cell_angle_gamma 90.00
_cell_formula_units_Z 4
_cell_length_a 5.6530(16)
_cell_length_b 13.404(4)
_cell_length_c 19.2441(18)
_cell_measurement_reflns_used 902
_cell_measurement_temperature 150(2)
_cell_measurement_theta_max 23.05
_cell_measurement_theta_min 2.65
_cell_volume 1423.8(6)
_computing_molecular_graphics 'Ortep-3 for Windows (Farrugia, 1997)'
_computing_publication_material 'WinGX publication routines (Farrugia, 1999)'
_computing_structure_refinement 'SHELXL-97 (Sheldrick, 2008)'
_computing_structure_solution 'SIR97 (Giacovazzo et al, 1997)'
_diffrn_ambient_temperature 150(2)
_diffrn_measured_fraction_theta_full 0.997
_diffrn_measured_fraction_theta_max 0.997
_diffrn_radiation_monochromator graphite
_diffrn_radiation_source 'fine-focus sealed tube'
_diffrn_radiation_type MoK\a
_diffrn_radiation_wavelength 0.71073
_diffrn_reflns_av_R_equivalents 0.1620
_diffrn_reflns_av_sigmaI/netI 0.2032
_diffrn_reflns_limit_h_max 6
_diffrn_reflns_limit_h_min -6
_diffrn_reflns_limit_k_max 16
_diffrn_reflns_limit_k_min -15
_diffrn_reflns_limit_l_max 23
_diffrn_reflns_limit_l_min -20
_diffrn_reflns_number 8721
_diffrn_reflns_theta_full 25.35
_diffrn_reflns_theta_max 25.35
_diffrn_reflns_theta_min 3.04
_exptl_absorpt_coefficient_mu 0.418
_exptl_absorpt_correction_T_max 0.9673
_exptl_absorpt_correction_T_min 0.8991
_exptl_absorpt_correction_type multi-scan
_exptl_absorpt_process_details sadabs
_exptl_crystal_colour red
_exptl_crystal_density_diffrn 1.625
_exptl_crystal_density_method 'not measured'
_exptl_crystal_description rod
_exptl_crystal_F_000 712
_exptl_crystal_size_max 0.26
_exptl_crystal_size_mid 0.21
_exptl_crystal_size_min 0.08
_refine_diff_density_max 1.288
_refine_diff_density_min -0.724
_refine_diff_density_rms 0.126
_refine_ls_extinction_method none
_refine_ls_goodness_of_fit_ref 0.963
_refine_ls_hydrogen_treatment constr
_refine_ls_matrix_type full
_refine_ls_number_parameters 210
_refine_ls_number_reflns 2598
_refine_ls_number_restraints 0
_refine_ls_restrained_S_all 0.963
_refine_ls_R_factor_all 0.2059
_refine_ls_R_factor_gt 0.0889
_refine_ls_shift/su_max 0.007
_refine_ls_shift/su_mean 0.000
_refine_ls_structure_factor_coef Fsqd
_refine_ls_weighting_details 'calc w=1/[\s^2^(Fo^2^)+(0.1377P)^2^+0.0000P] where P=(Fo^2^+2Fc^2^)/3'
_refine_ls_weighting_scheme calc
_refine_ls_wR_factor_gt 0.2053
_refine_ls_wR_factor_ref 0.2713
_reflns_number_gt 1143
_reflns_number_total 2598
_reflns_threshold_expression >2sigma(I)
_cod_data_source_file c1dt11209k.txt
_cod_data_source_block compound3
_cod_depositor_comments
;
The following automatic conversions were performed:

'_symmetry_cell_setting' value 'MONOCLINIC' changed to 'monoclinic'
according to /home/saulius/struct/CIF-dictionaries/cif_core.dic
dictionary named 'cif_core.dic' version 2.4.1 from 2010-06-29.

Automatic conversion script
Id: cif_fix_values 1715 2011-07-08 13:25:40Z adriana 
;
_cod_original_sg_symbol_H-M 'P 21/c'
_cod_database_code 7017373

loop_
_symmetry_equiv_pos_as_xyz
'x, y, z'
'-x, y+1/2, -z+1/2'
'-x, -y, -z'
'x, -y-1/2, z-1/2'

loop_
_atom_site_label
_atom_site_type_symbol
_atom_site_fract_x
_atom_site_fract_y
_atom_site_fract_z
_atom_site_U_iso_or_equiv
_atom_site_adp_type
_atom_site_occupancy
_atom_site_symmetry_multiplicity
_atom_site_calc_flag
_atom_site_refinement_flags
C1 C 0.0457(16) 0.1401(6) 0.6242(4) 0.024(2) Uani 1 1 d .
C2 C -0.1414(14) 0.1072(6) 0.6580(4) 0.0214(18) Uani 1 1 d .
C3 C -0.1958(16) 0.1548(6) 0.7162(4) 0.025(2) Uani 1 1 d .
H3 H -0.3186 0.1297 0.7383 0.030 Uiso 1 1 calc R
C4 C -0.0693(16) 0.2389(6) 0.7414(4) 0.024(2) Uani 1 1 d .
C5 C 0.1141(16) 0.2783(6) 0.7113(4) 0.028(2) Uani 1 1 d .
H5 H 0.1987 0.3371 0.7297 0.034 Uiso 1 1 calc R
C6 C 0.1675(15) 0.2289(6) 0.6539(4) 0.0225(19) Uani 1 1 d .
C11 C 0.832(2) 0.3790(7) 0.4936(5) 0.055(3) Uani 1 1 d .
H11A H 0.8339 0.3389 0.4511 0.083 Uiso 1 1 calc R
H11B H 0.9961 0.3833 0.5230 0.083 Uiso 1 1 calc R
H11C H 0.7725 0.4462 0.4792 0.083 Uiso 1 1 calc R
C12 C 0.6684(17) 0.3312(7) 0.5354(4) 0.028(2) Uani 1 1 d .
C13 C 0.6056(16) 0.3836(6) 0.5961(4) 0.028(2) Uani 1 1 d .
C14 C 0.709(2) 0.4798(8) 0.6225(6) 0.056(3) Uani 1 1 d .
C15 C 0.612(2) 0.5304(8) 0.6797(5) 0.055(3) Uani 1 1 d .
H15A H 0.6853 0.5008 0.7258 0.083 Uiso 1 1 calc R
H15B H 0.4357 0.5220 0.6704 0.083 Uiso 1 1 calc R
H15C H 0.6512 0.6017 0.6803 0.083 Uiso 1 1 calc R
N1 N 0.3400(12) 0.2627(5) 0.6168(3) 0.0230(17) Uani 1 1 d .
H1 H 0.3757 0.2260 0.5826 0.028 Uiso 1 1 calc R
N2 N 0.4478(13) 0.3482(5) 0.6329(3) 0.0295(18) Uani 1 1 d .
N3 N -0.2958(13) 0.0254(5) 0.6312(3) 0.0271(17) Uani 1 1 d .
N4 N -0.1365(15) 0.2920(6) 0.8006(4) 0.037(2) Uani 1 1 d .
O1 O 0.1099(10) 0.0995(4) 0.5713(3) 0.0274(14) Uani 1 1 d .
O2 O 0.5873(11) 0.2469(4) 0.5193(3) 0.0315(15) Uani 1 1 d .
O3 O 0.876(2) 0.5152(7) 0.6020(6) 0.131(5) Uani 1 1 d .
O31 O -0.2969(11) -0.0078(4) 0.5703(3) 0.0333(16) Uani 1 1 d .
O32 O -0.4281(12) -0.0116(4) 0.6674(3) 0.0358(16) Uani 1 1 d .
O41 O -0.0368(16) 0.3704(6) 0.8194(4) 0.073(3) Uani 1 1 d .
O42 O -0.2939(13) 0.2559(5) 0.8282(3) 0.0465(19) Uani 1 1 d .
K1 K -0.2193(4) 0.09590(14) 0.44540(8) 0.0288(6) Uani 1 1 d .

loop_
_atom_site_aniso_label
_atom_site_aniso_U_11
_atom_site_aniso_U_22
_atom_site_aniso_U_33
_atom_site_aniso_U_23
_atom_site_aniso_U_13
_atom_site_aniso_U_12
C1 0.038(6) 0.024(5) 0.014(4) -0.001(3) 0.013(4) 0.003(4)
C2 0.026(5) 0.030(5) 0.008(4) 0.004(3) 0.003(3) -0.003(4)
C3 0.034(5) 0.030(5) 0.012(4) 0.003(3) 0.010(4) -0.001(4)
C4 0.037(6) 0.023(5) 0.017(4) -0.005(3) 0.016(4) 0.000(4)
C5 0.038(6) 0.032(5) 0.017(4) -0.005(4) 0.011(4) -0.005(4)
C6 0.028(5) 0.030(5) 0.010(4) 0.001(3) 0.005(4) -0.004(4)
C11 0.086(9) 0.055(7) 0.038(6) -0.021(5) 0.040(6) -0.026(6)
C12 0.039(6) 0.027(5) 0.021(5) 0.005(4) 0.013(4) 0.004(4)
C13 0.037(6) 0.028(5) 0.021(4) 0.000(3) 0.011(4) -0.003(4)
C14 0.086(10) 0.046(7) 0.047(7) -0.012(5) 0.037(7) -0.032(6)
C15 0.088(9) 0.054(7) 0.036(6) -0.024(5) 0.041(6) -0.024(6)
N1 0.032(4) 0.029(4) 0.012(3) -0.005(3) 0.015(3) -0.004(3)
N2 0.035(5) 0.041(5) 0.015(4) 0.001(3) 0.010(3) 0.000(4)
N3 0.036(5) 0.030(4) 0.016(4) 0.002(3) 0.006(3) -0.008(3)
N4 0.053(6) 0.039(5) 0.026(4) -0.023(3) 0.025(4) -0.011(4)
O1 0.038(4) 0.033(3) 0.015(3) -0.005(3) 0.014(3) -0.003(3)
O2 0.048(4) 0.034(4) 0.017(3) -0.004(3) 0.018(3) -0.005(3)
O3 0.188(12) 0.110(8) 0.142(9) -0.087(7) 0.143(10) -0.109(8)
O31 0.047(4) 0.043(4) 0.011(3) -0.006(2) 0.009(3) -0.010(3)
O32 0.048(4) 0.045(4) 0.020(3) -0.004(3) 0.021(3) -0.010(3)
O41 0.103(7) 0.068(6) 0.069(5) -0.050(4) 0.065(5) -0.044(5)
O42 0.064(5) 0.054(4) 0.033(4) -0.014(3) 0.037(4) -0.019(4)
K1 0.0425(12) 0.0362(11) 0.0095(8) -0.0036(8) 0.0099(7) -0.0028(10)

loop_
_atom_type_symbol
_atom_type_description
_atom_type_scat_dispersion_real
_atom_type_scat_dispersion_imag
_atom_type_scat_source
C C 0.0033 0.0016 'International Tables Vol C Tables 4.2.6.8 and 6.1.1.4'
H H 0.0000 0.0000 'International Tables Vol C Tables 4.2.6.8 and 6.1.1.4'
N N 0.0061 0.0033 'International Tables Vol C Tables 4.2.6.8 and 6.1.1.4'
O O 0.0106 0.0060 'International Tables Vol C Tables 4.2.6.8 and 6.1.1.4'
K K 0.2009 0.2494 'International Tables Vol C Tables 4.2.6.8 and 6.1.1.4'

loop_
_geom_angle_atom_site_label_1
_geom_angle_atom_site_label_2
_geom_angle_atom_site_label_3
_geom_angle
_geom_angle_site_symmetry_1
_geom_angle_site_symmetry_3
O1 C1 C2 126.9(8) . .
O1 C1 C6 118.5(7) . .
C2 C1 C6 114.6(6) . .
O1 C1 K1 43.6(4) . .
C2 C1 K1 101.2(5) . .
C6 C1 K1 126.9(5) . .
C3 C2 C1 123.0(8) . .
C3 C2 N3 115.0(7) . .
C1 C2 N3 121.9(6) . .
C4 C3 C2 118.5(7) . .
C4 C3 H3 120.7 . .
C2 C3 H3 120.7 . .
C3 C4 C5 123.0(7) . .
C3 C4 N4 118.3(7) . .
C5 C4 N4 118.7(7) . .
C6 C5 C4 117.5(8) . .
C6 C5 H5 121.2 . .
C4 C5 H5 121.2 . .
C5 C6 N1 123.4(7) . .
C5 C6 C1 123.4(7) . .
N1 C6 C1 113.2(6) . .
C12 C11 H11A 109.5 . .
C12 C11 H11B 109.5 . .
H11A C11 H11B 109.5 . .
C12 C11 H11C 109.5 . .
H11A C11 H11C 109.5 . .
H11B C11 H11C 109.5 . .
O2 C12 C13 119.8(7) . .
O2 C12 C11 119.8(7) . .
C13 C12 C11 120.4(8) . .
N2 C13 C14 113.0(7) . .
N2 C13 C12 123.6(8) . .
C14 C13 C12 123.4(7) . .
O3 C14 C13 121.4(9) . .
O3 C14 C15 120.2(9) . .
C13 C14 C15 118.3(8) . .
C14 C15 H15A 109.5 . .
C14 C15 H15B 109.5 . .
H15A C15 H15B 109.5 . .
C14 C15 H15C 109.5 . .
H15A C15 H15C 109.5 . .
H15B C15 H15C 109.5 . .
N2 N1 C6 120.3(6) . .
N2 N1 H1 119.9 . .
C6 N1 H1 119.9 . .
N1 N2 C13 121.1(7) . .
O32 N3 O31 120.4(7) . .
O32 N3 C2 120.2(6) . .
O31 N3 C2 119.4(6) . .
O32 N3 K1 60.0(4) . 3_456
O31 N3 K1 64.2(4) . 3_456
C2 N3 K1 159.6(5) . 3_456
O41 N4 O42 123.1(7) . .
O41 N4 C4 118.3(7) . .
O42 N4 C4 118.7(7) . .
O41 N4 K1 59.5(4) . 4_566
O42 N4 K1 64.2(4) . 4_566
C4 N4 K1 172.8(6) . 4_566
C1 O1 K1 117.5(5) . .
C1 O1 K1 127.9(5) . 3_556
K1 O1 K1 90.40(17) . 3_556
C12 O2 K1 128.3(5) . 1_655
N3 O31 K1 129.6(5) . .
N3 O31 K1 93.2(4) . 3_456
K1 O31 K1 114.4(2) . 3_456
N3 O31 K1 113.3(5) . 3_556
K1 O31 K1 78.18(14) . 3_556
K1 O31 K1 133.3(2) 3_456 3_556
N3 O32 K1 98.0(4) . 3_456
N4 O41 K1 99.2(5) . 4_566
N4 O42 K1 93.9(5) . 4_566
O1 K1 O1 89.60(16) . 3_556
O1 K1 O2 78.68(17) . 1_455
O1 K1 O2 150.42(16) 3_556 1_455
O1 K1 O32 156.83(18) . 3_456
O1 K1 O32 70.61(18) 3_556 3_456
O2 K1 O32 112.64(19) 1_455 3_456
O1 K1 O41 116.7(2) . 4_565
O1 K1 O41 85.38(18) 3_556 4_565
O2 K1 O41 124.16(19) 1_455 4_565
O32 K1 O41 74.8(2) 3_456 4_565
O1 K1 O31 57.66(17) . .
O1 K1 O31 73.45(15) 3_556 .
O2 K1 O31 77.36(16) 1_455 .
O32 K1 O31 103.69(17) 3_456 .
O41 K1 O31 157.7(2) 4_565 .
O1 K1 O31 122.87(16) . 3_456
O1 K1 O31 80.27(17) 3_556 3_456
O2 K1 O31 83.52(17) 1_455 3_456
O32 K1 O31 43.75(15) 3_456 3_456
O41 K1 O31 118.3(2) 4_565 3_456
O31 K1 O31 65.6(2) . 3_456
O1 K1 O42 128.6(2) . 4_565
O1 K1 O42 123.53(16) 3_556 4_565
O2 K1 O42 84.03(16) 1_455 4_565
O32 K1 O42 74.00(19) 3_456 4_565
O41 K1 O42 43.11(18) 4_565 4_565
O31 K1 O42 158.73(18) . 4_565
O31 K1 O42 102.41(19) 3_456 4_565
O1 K1 O31 68.30(15) . 3_556
O1 K1 O31 53.39(16) 3_556 3_556
O2 K1 O31 140.03(18) 1_455 3_556
O32 K1 O31 106.40(16) 3_456 3_556
O41 K1 O31 58.69(18) 4_565 3_556
O31 K1 O31 101.82(14) . 3_556
O31 K1 O31 133.3(2) 3_456 3_556
O42 K1 O31 99.05(16) 4_565 3_556
O1 K1 N3 139.51(17) . 3_456
O1 K1 N3 69.94(17) 3_556 3_456
O2 K1 N3 101.89(19) 1_455 3_456
O41 K1 N3 96.7(2) 4_565 3_456
O31 K1 N3 82.66(17) . 3_456
O42 K1 N3 91.29(19) 4_565 3_456
O31 K1 N3 117.77(17) 3_556 3_456
O1 K1 N4 123.5(2) . 4_565
O1 K1 N4 105.19(17) 3_556 4_565
O2 K1 N4 103.91(18) 1_455 4_565
O32 K1 N4 74.88(19) 3_456 4_565
O31 K1 N4 178.35(19) . 4_565
O31 K1 N4 113.38(19) 3_456 4_565
O31 K1 N4 77.92(17) 3_556 4_565
N3 K1 N4 96.01(19) 3_456 4_565
O1 K1 C1 18.89(17) . .
O1 K1 C1 102.65(18) 3_556 .
O2 K1 C1 60.87(18) 1_455 .
O32 K1 C1 154.10(18) 3_456 .
O41 K1 C1 130.5(2) 4_565 .
O31 K1 C1 51.12(17) . .
O31 K1 C1 111.20(17) 3_456 .
O42 K1 C1 126.6(2) 4_565 .
O31 K1 C1 87.14(17) 3_556 .
N3 K1 C1 132.14(18) 3_456 .
N4 K1 C1 130.4(2) 4_565 .

loop_
_geom_bond_atom_site_label_1
_geom_bond_atom_site_label_2
_geom_bond_distance
_geom_bond_site_symmetry_2
C1 O1 1.275(8) .
C1 C2 1.425(10) .
C1 C6 1.432(11) .
C1 K1 3.495(8) .
C2 C3 1.380(10) .
C2 N3 1.427(10) .
C3 C4 1.366(11) .
C3 H3 0.9500 .
C4 C5 1.396(11) .
C4 N4 1.462(9) .
C5 C6 1.376(10) .
C5 H5 0.9500 .
C6 N1 1.401(9) .
C11 C12 1.494(11) .
C11 H11A 0.9800 .
C11 H11B 0.9800 .
C11 H11C 0.9800 .
C12 O2 1.233(10) .
C12 C13 1.472(11) .
C13 N2 1.340(10) .
C13 C14 1.461(12) .
C14 O3 1.195(11) .
C14 C15 1.494(13) .
C15 H15A 0.9800 .
C15 H15B 0.9800 .
C15 H15C 0.9800 .
N1 N2 1.303(9) .
N1 H1 0.8800 .
N3 O32 1.232(8) .
N3 O31 1.251(8) .
N3 K1 3.254(7) 3_456
N4 O41 1.211(9) .
N4 O42 1.229(9) .
N4 K1 3.287(6) 4_566
O1 K1 2.718(6) .
O1 K1 2.726(6) 3_556
O2 K1 2.825(6) 1_655
O31 K1 2.890(5) .
O31 K1 2.934(6) 3_456
O31 K1 3.222(6) 3_556
O32 K1 2.845(6) 3_456
O41 K1 2.868(6) 4_566
O42 K1 2.966(6) 4_566
K1 O1 2.726(6) 3_556
K1 O2 2.825(6) 1_455
K1 O32 2.845(6) 3_456
K1 O41 2.868(6) 4_565
K1 O31 2.934(6) 3_456
K1 O42 2.966(6) 4_565
K1 O31 3.223(6) 3_556
K1 N3 3.254(7) 3_456
K1 N4 3.287(6) 4_565
